data_2011620
loop_
_publ_author_name
'Banerjee, Surajit'
'Mukherjee, Alok K.'
'Nandi, Bidisha'
'Kundu, Nitya G.'
'Helliwell, Madeleine'

_publ_section_title
;
 4-Methyl-<i>N</i>-[2-(<i>p</i>-tolylsulfanyl)phenyl]benzenesulfonamide
;
_journal_issue 12
_journal_name_full 'Acta Crystallographica Section C'
_journal_page_first 1490
_journal_page_last 1491
_journal_paper_doi 10.1107/S0108270100012725
_journal_volume 56
_journal_year 2000
_chemical_formula_moiety 'C20 H19 N O2 S2'
_chemical_formula_sum 'C20 H19 N O2 S2'
_chemical_formula_weight 369.48
_chemical_melting_point 357.0(10)
_chemical_name_common p-Toluenesulfon-(2-p-tolylthio)anilide
_chemical_name_systematic
;
4-methyl-N-[2-(p-tolylsulfanyl)phenyl]benzenesulfonamide
;
_space_group_IT_number 2
_symmetry_cell_setting triclinic
_symmetry_space_group_name_Hall '-P 1'
_symmetry_space_group_name_H-M 'P -1'
_audit_creation_method SHELXL-97
_cell_angle_alpha 90.76(4)
_cell_angle_beta 113.31(4)
_cell_angle_gamma 112.05(2)
_cell_formula_units_Z 2
_cell_length_a 10.530(4)
_cell_length_b 11.873(3)
_cell_length_c 8.798(4)
_cell_measurement_reflns_used 25
_cell_measurement_temperature 293(2)
_cell_measurement_theta_max 39.8
_cell_measurement_theta_min 33.5
_cell_volume 919.2(7)
_computing_cell_refinement 'MSC/AFC Diffractometer Control Software'
_computing_data_collection
;MSC/AFC Diffractometer Control Software (Molecular Structure Corporation,
 1993)
;
_computing_data_reduction 'TEXSAN (Molecular Structure Corporation, 1995)'
_computing_molecular_graphics 'ZORTEP (Zsolnai, 1995)'
_computing_publication_material 'SHELXL97 and PARST95 (Nardelli, 1995)'
_computing_structure_refinement 'SHELXL97 (Sheldrick, 1997)'
_computing_structure_solution 'MULTAN88 (Debaerdemaeker et al., 1988)'
_diffrn_ambient_temperature 293(2)
_diffrn_measured_fraction_theta_full .943
_diffrn_measured_fraction_theta_max .943
_diffrn_measurement_device_type 'Rigaku AFC5R'
_diffrn_measurement_method \w-2\q
_diffrn_radiation_monochromator graphite
_diffrn_radiation_source 'Rigaku rotating anode'
_diffrn_radiation_type CuK\a
_diffrn_radiation_wavelength 1.54180
_diffrn_reflns_av_R_equivalents .0392
_diffrn_reflns_av_sigmaI/netI .0342
_diffrn_reflns_limit_h_max 12
_diffrn_reflns_limit_h_min -12
_diffrn_reflns_limit_k_max 13
_diffrn_reflns_limit_k_min -14
_diffrn_reflns_limit_l_max 10
_diffrn_reflns_limit_l_min -9
_diffrn_reflns_number 3497
_diffrn_reflns_theta_full 70.11
_diffrn_reflns_theta_max 70.11
_diffrn_reflns_theta_min 4.09
_diffrn_standards_decay_% <3
_diffrn_standards_interval_count 150
_diffrn_standards_number 3
_exptl_absorpt_coefficient_mu 2.727
_exptl_absorpt_correction_T_max .580
_exptl_absorpt_correction_T_min .449
_exptl_absorpt_correction_type '\y scans'
_exptl_absorpt_process_details '(North et al., 1968)'
_exptl_crystal_colour colourless
_exptl_crystal_density_diffrn 1.335
_exptl_crystal_density_meas ?
_exptl_crystal_density_method 'not measured'
_exptl_crystal_description block
_exptl_crystal_F_000 388
_exptl_crystal_size_max .35
_exptl_crystal_size_mid .25
_exptl_crystal_size_min .20
_refine_diff_density_max .251
_refine_diff_density_min -.277
_refine_ls_extinction_coef none
_refine_ls_extinction_method none
_refine_ls_goodness_of_fit_ref 1.031
_refine_ls_hydrogen_treatment constr
_refine_ls_matrix_type full
_refine_ls_number_parameters 227
_refine_ls_number_reflns 3301
_refine_ls_number_restraints 0
_refine_ls_restrained_S_all 1.031
_refine_ls_R_factor_all .0645
_refine_ls_R_factor_gt .0494
_refine_ls_shift/su_max .001
_refine_ls_shift/su_mean .000
_refine_ls_structure_factor_coef Fsqd
_refine_ls_weighting_details 'calc w = 1/[\s^2^(Fo^2^)+(0.0764P)^2^+0.3704P] where P=(Fo^2^+2Fc^2^)/3'
_refine_ls_weighting_scheme calc
_refine_ls_wR_factor_ref .1467
_reflns_number_gt 2610
_reflns_number_total 3301
_reflns_threshold_expression I>2\s(I)
_cod_data_source_file oa1105.cif
_cod_data_source_block III
_cod_depositor_comments
;
The following automatic conversions were performed:

'_chemical_melting_point' value '357(1) K' was changed to '357.0(10)'
- the value should be numeric and without a unit designator.

Automatic conversion script
Id: cif_fix_values 1646 2011-03-28 12:23:43Z adriana 

The following automatic conversions were performed:

'_chemical_melting_point' value '357(1) K' was changed to '357.0(10)'
- the value should be numeric and without a unit designator.

Automatic conversion script
Id: cif_fix_values 1715 2011-07-08 13:25:40Z adriana 

The following automatic conversions were performed:

'_exptl_crystal_density_meas' value 'none' was changed to '?' - the
value is perceived as not measured.

Automatic conversion script
Id: cif_fix_values 3008 2015-01-20 13:52:24Z robertas 
;
_cod_original_cell_volume 919.2(6)
_cod_database_code 2011620

loop_
_symmetry_equiv_pos_as_xyz
'x, y, z'
'-x, -y, -z'

loop_
_atom_site_label
_atom_site_fract_x
_atom_site_fract_y
_atom_site_fract_z
_atom_site_U_iso_or_equiv
_atom_site_adp_type
_atom_site_calc_flag
_atom_site_refinement_flags
_atom_site_occupancy
_atom_site_disorder_assembly
_atom_site_disorder_group
_atom_site_type_symbol
S1 .18019(7) .44629(6) .18887(9) .0490(2) Uani d . 1 . . S
S2 -.22384(10) .13981(7) -.17435(10) .0672(3) Uani d . 1 . . S
O1 .2756(2) .45040(19) .3596(3) .0615(5) Uani d . 1 . . O
O2 .1530(2) .55371(17) .1436(3) .0600(5) Uani d . 1 . . O
N1 .0105(2) .3350(2) .1370(3) .0488(5) Uani d . 1 . . N
H8 -.0658 .3444 .0357 .063(9) Uiso d . 1 . . H
C1 .4277(4) .3007(3) -.2599(5) .0727(9) Uani d . 1 . . C
H1A .4253 .3513 -.3444 .109 Uiso calc R 1 . . H
H1B .3654 .2154 -.3134 .109 Uiso calc R 1 . . H
H1C .5304 .3113 -.1938 .109 Uiso calc R 1 . . H
C2 .3682(3) .3387(2) -.1472(4) .0545(7) Uani d . 1 . . C
C3 .2613(3) .3891(3) -.2081(4) .0584(7) Uani d . 1 . . C
H3 .2286 .4012 -.3189 .070 Uiso calc R 1 . . H
C4 .2029(3) .4213(3) -.1069(4) .0577(7) Uani d . 1 . . C
H4 .1309 .4539 -.1495 .069 Uiso calc R 1 . . H
C5 .2536(3) .4043(2) .0593(4) .0471(6) Uani d . 1 . . C
C6 .3610(3) .3562(3) .1235(4) .0567(7) Uani d . 1 . . C
H6 .3955 .3458 .2351 .068 Uiso calc R 1 . . H
C7 .4163(3) .3237(3) .0190(4) .0601(8) Uani d . 1 . . C
H7 .4879 .2908 .0618 .072 Uiso calc R 1 . . H
C8 -.0115(3) .2102(2) .1575(3) .0446(6) Uani d . 1 . . C
C9 .0685(3) .1868(3) .3123(4) .0558(7) Uani d . 1 . . C
H9 .1391 .2528 .4013 .067 Uiso calc R 1 . . H
C10 .0453(3) .0667(3) .3370(4) .0629(8) Uani d . 1 . . C
H10 .1017 .0525 .4408 .076 Uiso calc R 1 . . H
C11 -.0624(4) -.0317(3) .2061(4) .0643(8) Uani d . 1 . . C
H11 -.0795 -.1125 .2217 .077 Uiso calc R 1 . . H
C12 -.1439(3) -.0095(3) .0535(4) .0601(8) Uani d . 1 . . C
H12 -.2166 -.0761 -.0336 .072 Uiso calc R 1 . . H
C13 -.1208(3) .1102(2) .0252(3) .0472(6) Uani d . 1 . . C
C14 -.3999(3) .0050(3) -.2546(3) .0523(7) Uani d . 1 . . C
C15 -.4254(3) -.0922(3) -.3672(4) .0552(7) Uani d . 1 . . C
H15 -.3499 -.0887 -.3992 .066 Uiso calc R 1 . . H
C16 -.5640(3) -.1950(3) -.4326(4) .0549(7) Uani d . 1 . . C
H16 -.5803 -.2596 -.5089 .066 Uiso calc R 1 . . H
C17 -.6787(3) -.2038(3) -.3870(4) .0570(7) Uani d . 1 . . C
C18 -.6509(4) -.1049(3) -.2746(4) .0694(9) Uani d . 1 . . C
H18 -.7259 -.1078 -.2422 .083 Uiso calc R 1 . . H
C19 -.5129(4) -.0016(3) -.2096(4) .0655(8) Uani d . 1 . . C
H19 -.4969 .0638 -.1348 .079 Uiso calc R 1 . . H
C20 -.8285(4) -.3156(4) -.4597(5) .0857(12) Uani d . 1 . . C
H20A -.8882 -.3112 -.4028 .129 Uiso calc R 1 . . H
H20B -.8108 -.3892 -.4450 .129 Uiso calc R 1 . . H
H20C -.8820 -.3177 -.5777 .129 Uiso calc R 1 . . H

loop_
_atom_site_aniso_label
_atom_site_aniso_U_11
_atom_site_aniso_U_22
_atom_site_aniso_U_33
_atom_site_aniso_U_12
_atom_site_aniso_U_13
_atom_site_aniso_U_23
S1 .0432(4) .0370(3) .0512(4) .0107(3) .0116(3) .0006(3)
S2 .0660(5) .0461(4) .0525(5) .0077(3) .0048(4) .0122(3)
O1 .0538(12) .0535(12) .0513(12) .0101(9) .0097(9) -.0007(9)
O2 .0553(11) .0353(10) .0754(14) .0154(9) .0183(10) .0024(9)
N1 .0410(12) .0450(12) .0509(13) .0144(10) .0141(10) .0041(10)
C1 .0556(18) .066(2) .084(2) .0164(16) .0268(17) -.0083(17)
C2 .0410(14) .0385(14) .0674(19) .0060(11) .0179(13) -.0021(12)
C3 .0524(16) .0577(17) .0520(17) .0192(14) .0136(13) .0043(13)
C4 .0488(16) .0569(17) .0572(18) .0233(14) .0118(13) .0070(13)
C5 .0396(13) .0339(12) .0553(16) .0098(10) .0137(12) .0056(11)
C6 .0523(16) .0489(16) .0627(18) .0217(13) .0181(14) .0157(13)
C7 .0450(15) .0492(16) .080(2) .0198(13) .0205(15) .0118(15)
C8 .0386(13) .0451(14) .0485(15) .0139(11) .0207(11) .0095(11)
C9 .0445(15) .0562(17) .0478(16) .0096(13) .0125(12) .0100(13)
C10 .0469(16) .068(2) .0617(19) .0173(14) .0180(14) .0298(16)
C11 .0555(17) .0515(17) .074(2) .0161(14) .0222(16) .0267(15)
C12 .0564(17) .0411(15) .0620(19) .0098(13) .0154(15) .0093(13)
C13 .0451(14) .0402(14) .0470(15) .0109(11) .0173(12) .0094(11)
C14 .0541(16) .0506(15) .0407(14) .0188(13) .0122(12) .0078(12)
C15 .0491(15) .0560(16) .0543(17) .0196(13) .0187(13) .0056(13)
C16 .0507(15) .0545(16) .0488(16) .0181(13) .0151(13) -.0003(12)
C17 .0491(15) .0622(18) .0472(16) .0169(14) .0149(13) .0058(13)
C18 .0589(19) .078(2) .067(2) .0214(17) .0304(17) -.0031(17)
C19 .072(2) .0609(19) .0560(18) .0254(16) .0231(16) -.0027(14)
C20 .059(2) .083(3) .081(3) .0009(18) .0257(19) -.008(2)

loop_
_atom_type_symbol
_atom_type_description
_atom_type_scat_dispersion_real
_atom_type_scat_dispersion_imag
_atom_type_scat_source
S S .3331 .5567 'International Tables Vol C Tables 4.2.6.8 and 6.1.1.4'
O O .0492 .0322 'International Tables Vol C Tables 4.2.6.8 and 6.1.1.4'
N N .0311 .0180 'International Tables Vol C Tables 4.2.6.8 and 6.1.1.4'
C C .0181 .0091 'International Tables Vol C Tables 4.2.6.8 and 6.1.1.4'
H H .0000 .0000 'International Tables Vol C Tables 4.2.6.8 and 6.1.1.4'

loop_
_geom_angle_atom_site_label_1
_geom_angle_atom_site_label_2
_geom_angle_atom_site_label_3
_geom_angle
_geom_angle_publ_flag
O1 S1 O2 119.09(13) yes
O1 S1 N1 108.45(13) yes
O2 S1 N1 104.96(12) yes
O1 S1 C5 108.09(13) yes
O2 S1 C5 108.79(13) yes
N1 S1 C5 106.84(12) yes
C13 S2 C14 101.85(14) yes
C8 N1 S1 122.21(18) yes
C8 N1 H8 116 no
S1 N1 H8 111 no
C2 C1 H1A 109.5 no
C2 C1 H1B 109.5 no
H1A C1 H1B 109.5 no
C2 C1 H1C 109.5 no
H1A C1 H1C 109.5 no
H1B C1 H1C 109.5 no
C7 C2 C3 117.8(3) no
C7 C2 C1 121.3(3) no
C3 C2 C1 120.9(3) no
C4 C3 C2 121.4(3) no
C4 C3 H3 119.3 no
C2 C3 H3 119.3 no
C3 C4 C5 119.1(3) no
C3 C4 H4 120.4 no
C5 C4 H4 120.4 no
C6 C5 C4 120.7(3) no
C6 C5 S1 120.1(2) no
C4 C5 S1 119.2(2) no
C5 C6 C7 118.9(3) no
C5 C6 H6 120.5 no
C7 C6 H6 120.5 no
C2 C7 C6 122.1(3) no
C2 C7 H7 119.0 no
C6 C7 H7 119.0 no
C9 C8 C13 119.1(3) no
C9 C8 N1 120.1(2) no
C13 C8 N1 120.7(2) no
C8 C9 C10 121.2(3) no
C8 C9 H9 119.4 no
C10 C9 H9 119.4 no
C11 C10 C9 119.5(3) no
C11 C10 H10 120.2 no
C9 C10 H10 120.2 no
C12 C11 C10 119.6(3) no
C12 C11 H11 120.2 no
C10 C11 H11 120.2 no
C11 C12 C13 121.8(3) no
C11 C12 H12 119.1 no
C13 C12 H12 119.1 no
C12 C13 C8 118.7(3) no
C12 C13 S2 122.0(2) no
C8 C13 S2 119.3(2) no
C19 C14 C15 119.2(3) no
C19 C14 S2 120.5(2) no
C15 C14 S2 120.2(2) no
C14 C15 C16 119.8(3) no
C14 C15 H15 120.1 no
C16 C15 H15 120.1 no
C17 C16 C15 121.7(3) no
C17 C16 H16 119.2 no
C15 C16 H16 119.2 no
C16 C17 C18 117.4(3) no
C16 C17 C20 121.0(3) no
C18 C17 C20 121.6(3) no
C19 C18 C17 121.1(3) no
C19 C18 H18 119.4 no
C17 C18 H18 119.4 no
C14 C19 C18 120.7(3) no
C14 C19 H19 119.7 no
C18 C19 H19 119.7 no
C17 C20 H20A 109.5 no
C17 C20 H20B 109.5 no
H20A C20 H20B 109.5 no
C17 C20 H20C 109.5 no
H20A C20 H20C 109.5 no
H20B C20 H20C 109.5 no

loop_
_geom_bond_atom_site_label_1
_geom_bond_atom_site_label_2
_geom_bond_site_symmetry_2
_geom_bond_distance
_geom_bond_publ_flag
S1 O1 . 1.427(2) yes
S1 O2 . 1.437(2) yes
S1 N1 . 1.647(2) yes
S1 C5 . 1.765(3) yes
S2 C13 . 1.783(3) yes
S2 C14 . 1.790(3) yes
N1 C8 . 1.437(3) yes
N1 H8 . .98 no
C1 C2 . 1.507(4) no
C1 H1A . .9600 no
C1 H1B . .9600 no
C1 H1C . .9600 no
C2 C7 . 1.384(4) no
C2 C3 . 1.396(4) no
C3 C4 . 1.385(4) no
C3 H3 . .9300 no
C4 C5 . 1.391(4) no
C4 H4 . .9300 no
C5 C6 . 1.383(4) no
C6 C7 . 1.385(4) no
C6 H6 . .9300 no
C7 H7 . .9300 no
C8 C9 . 1.386(4) no
C8 C13 . 1.402(4) no
C9 C10 . 1.389(4) no
C9 H9 . .9300 no
C10 C11 . 1.383(5) no
C10 H10 . .9300 no
C11 C12 . 1.370(4) no
C11 H11 . .9300 no
C12 C13 . 1.392(4) no
C12 H12 . .9300 no
C14 C19 . 1.372(4) no
C14 C15 . 1.383(4) no
C15 C16 . 1.390(4) no
C15 H15 . .9300 no
C16 C17 . 1.386(4) no
C16 H16 . .9300 no
C17 C18 . 1.387(4) no
C17 C20 . 1.505(4) no
C18 C19 . 1.388(5) no
C18 H18 . .9300 no
C19 H19 . .9300 no
C20 H20A . .9600 no
C20 H20B . .9600 no
C20 H20C . .9600 no

loop_
_geom_hbond_atom_site_label_D
_geom_hbond_atom_site_label_H
_geom_hbond_atom_site_label_A
_geom_hbond_site_symmetry_A
_geom_hbond_distance_DH
_geom_hbond_distance_HA
_geom_hbond_distance_DA
_geom_hbond_angle_DHA
_geom_hbond_publ_flag
N1 H8 S2 1 .98 2.55 3.025(3) 109.9 yes
N1 H8 O2 2_565 .98 2.13 3.039(4) 154.2 yes

loop_
_cod_related_entry_id
_cod_related_entry_database
_cod_related_entry_code
1 ChemSpider 21105815
